data_7204403
loop_
_publ_author_name
'Krasovsky, Arkady L.'
'Pissarev, Serge A.'
'Nenajdenko, Valentine G.'
'Balenkova, Elizabeth S.'

_publ_section_title
;
 ??-Trifluoroacetylvinyl phenyl sulfoxide???synthesis, Diels???Alder
 reaction and computational study
;
_journal_issue 22
_journal_name_full 'Journal of the Chemical Society, Perkin Transactions 1'
_journal_page_first 2554
_journal_paper_doi 10.1039/b202583c
_journal_year 2002
_chemical_formula_sum 'C10 H9 F3 O3 S'
_chemical_formula_weight 266.23
_space_group_IT_number 15
_symmetry_cell_setting monoclinic
_symmetry_space_group_name_Hall '-C 2yc'
_symmetry_space_group_name_H-M 'C 1 2/c 1'
_atom_sites_solution_hydrogens difmap
_atom_sites_solution_primary direct
_atom_sites_solution_secondary difmap
_audit_creation_method SHELXL-97
_cell_angle_alpha 90.00
_cell_angle_beta 90.92(3)
_cell_angle_gamma 90.00
_cell_formula_units_Z 8
_cell_length_a 19.913(4)
_cell_length_b 5.1380(10)
_cell_length_c 22.413(4)
_cell_measurement_reflns_used 24
_cell_measurement_temperature 293(2)
_cell_measurement_theta_max 13.5
_cell_measurement_theta_min 12.2
_cell_volume 2292.8(8)
_computing_structure_refinement 'SHELXL-97 (Sheldrick, 1997)'
_computing_structure_solution 'SHELXS-97 (Sheldrick, 1990)'
_diffrn_ambient_temperature 293(2)
_diffrn_measured_fraction_theta_full 0.587
_diffrn_measured_fraction_theta_max 0.587
_diffrn_measurement_device_type CAD4
_diffrn_measurement_method theta/2theta
_diffrn_radiation_monochromator filter
_diffrn_radiation_source 'fine-focus sealed tube'
_diffrn_radiation_type MoK\a
_diffrn_radiation_wavelength 0.71073
_diffrn_reflns_av_R_equivalents 0.0415
_diffrn_reflns_av_sigmaI/netI 0.0198
_diffrn_reflns_limit_h_max 22
_diffrn_reflns_limit_h_min 0
_diffrn_reflns_limit_k_max 6
_diffrn_reflns_limit_k_min 0
_diffrn_reflns_limit_l_max 26
_diffrn_reflns_limit_l_min -26
_diffrn_reflns_number 1219
_diffrn_reflns_theta_full 24.98
_diffrn_reflns_theta_max 24.98
_diffrn_reflns_theta_min 2.76
_diffrn_standards_decay_% .2
_diffrn_standards_interval_count 100
_diffrn_standards_number 3
_exptl_absorpt_coefficient_mu 0.316
_exptl_absorpt_correction_type none
_exptl_crystal_colour colorless
_exptl_crystal_density_diffrn 1.542
_exptl_crystal_density_method 'not measured'
_exptl_crystal_description prizm
_exptl_crystal_F_000 1088
_exptl_crystal_size_max 0.36
_exptl_crystal_size_mid 0.32
_exptl_crystal_size_min 0.26
_refine_diff_density_max 0.218
_refine_diff_density_min -0.278
_refine_diff_density_rms 0.049
_refine_ls_extinction_method none
_refine_ls_goodness_of_fit_ref 1.105
_refine_ls_hydrogen_treatment mixed
_refine_ls_matrix_type full
_refine_ls_number_parameters 191
_refine_ls_number_reflns 1181
_refine_ls_number_restraints 0
_refine_ls_restrained_S_all 1.105
_refine_ls_R_factor_all 0.0318
_refine_ls_R_factor_gt 0.0318
_refine_ls_shift/su_max 0.003
_refine_ls_shift/su_mean 0.000
_refine_ls_structure_factor_coef Fsqd
_refine_ls_weighting_details 'calc w=1/[\s^2^(Fo^2^)+(0.0667P)^2^+1.1611P] where P=(Fo^2^+2Fc^2^)/3'
_refine_ls_weighting_scheme calc
_refine_ls_wR_factor_gt 0.0890
_refine_ls_wR_factor_ref 0.0890
_reflns_number_gt 1181
_reflns_number_total 1181
_reflns_threshold_expression >2sigma(I)
_cod_data_source_file b202583c.txt
_cod_data_source_block screw3
_cod_original_sg_symbol_H-M C2/c
_cod_database_code 7204403

loop_
_symmetry_equiv_pos_as_xyz
'x, y, z'
'-x, y, -z+1/2'
'x+1/2, y+1/2, z'
'-x+1/2, y+1/2, -z+1/2'
'-x, -y, -z'
'x, -y, z-1/2'
'-x+1/2, -y+1/2, -z'
'x+1/2, -y+1/2, z-1/2'

loop_
_atom_site_label
_atom_site_type_symbol
_atom_site_fract_x
_atom_site_fract_y
_atom_site_fract_z
_atom_site_U_iso_or_equiv
_atom_site_adp_type
_atom_site_occupancy
_atom_site_symmetry_multiplicity
_atom_site_calc_flag
_atom_site_refinement_flags
_atom_site_disorder_assembly
_atom_site_disorder_group
S1 S 0.58062(4) 0.52284(13) 0.34648(3) 0.0474(3) Uani 1 1 d . . .
F1 F 0.72185(10) 0.1857(5) 0.16118(10) 0.0837(7) Uani 1 1 d . . .
F2 F 0.70750(10) -0.0974(4) 0.22898(9) 0.0766(6) Uani 1 1 d . . .
F3 F 0.67784(10) -0.1831(4) 0.13894(10) 0.0809(6) Uani 1 1 d . . .
O1 O 0.58926(13) 0.2151(5) 0.13767(9) 0.0622(6) Uani 1 1 d . . .
O2 O 0.57011(11) -0.0946(4) 0.21020(10) 0.0533(6) Uani 1 1 d . . .
O3 O 0.50821(11) 0.5881(4) 0.35890(9) 0.0571(6) Uani 1 1 d . . .
C1 C 0.68014(16) 0.0046(6) 0.18002(14) 0.0566(7) Uani 1 1 d . . .
C2 C 0.60989(14) 0.1109(5) 0.19173(11) 0.0432(7) Uani 1 1 d . . .
C3 C 0.61288(15) 0.3091(5) 0.24140(11) 0.0437(7) Uani 1 1 d . . .
C4 C 0.57841(15) 0.2833(5) 0.29013(12) 0.0432(6) Uani 1 1 d . . .
C5 C 0.60637(14) 0.3142(6) 0.40623(12) 0.0467(7) Uani 1 1 d . . .
C6 C 0.66430(18) 0.1710(9) 0.40222(17) 0.0755(11) Uani 1 1 d . . .
C7 C 0.6835(2) 0.0131(10) 0.44941(19) 0.0938(14) Uani 1 1 d . . .
C8 C 0.6465(2) -0.0018(9) 0.49884(18) 0.0888(13) Uani 1 1 d . . .
C9 C 0.5892(3) 0.1395(12) 0.50206(18) 0.1099(18) Uani 1 1 d . . .
C10 C 0.5685(2) 0.2985(10) 0.45582(15) 0.0877(14) Uani 1 1 d . . .
H1 H 0.5628(19) 0.327(7) 0.1419(16) 0.065(12) Uiso 1 1 d . . .
H2 H 0.5537(17) -0.165(7) 0.1855(16) 0.058(11) Uiso 1 1 d . . .
H3 H 0.6375(16) 0.460(6) 0.2351(13) 0.055(8) Uiso 1 1 d . . .
H4 H 0.5516(15) 0.149(6) 0.2965(13) 0.051(8) Uiso 1 1 d . . .
H6 H 0.689(2) 0.179(8) 0.365(2) 0.101(13) Uiso 1 1 d . . .
H7 H 0.723(3) -0.063(10) 0.448(2) 0.117(17) Uiso 1 1 d . . .
H8 H 0.659(2) -0.105(10) 0.534(2) 0.114(15) Uiso 1 1 d . . .
H9 H 0.561(3) 0.095(12) 0.536(3) 0.15(2) Uiso 1 1 d . . .
H10 H 0.534(3) 0.411(10) 0.459(2) 0.127(18) Uiso 1 1 d . . .

loop_
_atom_site_aniso_label
_atom_site_aniso_U_11
_atom_site_aniso_U_22
_atom_site_aniso_U_33
_atom_site_aniso_U_23
_atom_site_aniso_U_13
_atom_site_aniso_U_12
S1 0.0614(5) 0.0405(4) 0.0400(4) -0.0044(3) -0.0059(3) -0.0011(3)
F1 0.0686(13) 0.0883(15) 0.0951(15) 0.0045(12) 0.0265(11) -0.0191(11)
F2 0.0647(12) 0.0798(13) 0.0848(14) 0.0090(11) -0.0137(10) 0.0129(10)
F3 0.0782(13) 0.0806(14) 0.0842(14) -0.0301(11) 0.0120(11) 0.0122(11)
O1 0.0844(17) 0.0662(14) 0.0359(10) 0.0009(10) -0.0037(10) 0.0142(14)
O2 0.0613(14) 0.0494(12) 0.0491(12) -0.0114(10) 0.0026(10) -0.0159(10)
O3 0.0668(14) 0.0530(12) 0.0513(11) -0.0068(9) -0.0093(10) 0.0158(10)
C1 0.0575(18) 0.0537(18) 0.0588(17) -0.0012(15) 0.0067(14) -0.0021(15)
C2 0.0548(18) 0.0382(14) 0.0366(13) 0.0016(11) 0.0010(12) -0.0020(12)
C3 0.0551(17) 0.0347(14) 0.0411(15) 0.0037(11) -0.0033(13) -0.0039(13)
C4 0.0533(16) 0.0394(15) 0.0367(14) -0.0010(11) -0.0050(12) -0.0061(13)
C5 0.0491(16) 0.0528(17) 0.0382(13) -0.0050(12) -0.0048(12) 0.0038(14)
C6 0.056(2) 0.111(3) 0.059(2) 0.017(2) 0.0027(17) 0.019(2)
C7 0.085(3) 0.124(4) 0.072(3) 0.013(2) -0.006(2) 0.049(3)
C8 0.104(3) 0.109(3) 0.054(2) 0.016(2) -0.011(2) 0.033(3)
C9 0.114(4) 0.168(5) 0.049(2) 0.032(3) 0.017(2) 0.044(4)
C10 0.087(3) 0.133(4) 0.0436(18) 0.012(2) 0.0122(18) 0.048(3)

loop_
_atom_type_symbol
_atom_type_description
_atom_type_scat_dispersion_real
_atom_type_scat_dispersion_imag
_atom_type_scat_source
C C 0.0033 0.0016 'International Tables Vol C Tables 4.2.6.8 and 6.1.1.4'
H H 0.0000 0.0000 'International Tables Vol C Tables 4.2.6.8 and 6.1.1.4'
O O 0.0106 0.0060 'International Tables Vol C Tables 4.2.6.8 and 6.1.1.4'
F F 0.0171 0.0103 'International Tables Vol C Tables 4.2.6.8 and 6.1.1.4'
S S 0.1246 0.1234 'International Tables Vol C Tables 4.2.6.8 and 6.1.1.4'

loop_
_geom_angle_atom_site_label_1
_geom_angle_atom_site_label_2
_geom_angle_atom_site_label_3
_geom_angle
_geom_angle_site_symmetry_1
_geom_angle_site_symmetry_3
_geom_angle_publ_flag
O3 S1 C4 105.90(13) . . ?
O3 S1 C5 105.00(13) . . ?
C4 S1 C5 96.99(13) . . ?
F1 C1 F2 106.9(3) . . ?
F1 C1 F3 107.7(2) . . ?
F2 C1 F3 107.1(3) . . ?
F1 C1 C2 112.7(3) . . ?
F2 C1 C2 111.4(2) . . ?
F3 C1 C2 110.8(3) . . ?
O1 C2 O2 113.2(2) . . ?
O1 C2 C3 113.2(2) . . ?
O2 C2 C3 108.0(2) . . ?
O1 C2 C1 104.4(2) . . ?
O2 C2 C1 107.9(2) . . ?
C3 C2 C1 110.0(2) . . ?
C4 C3 C2 122.2(3) . . ?
C3 C4 S1 121.4(2) . . ?
C10 C5 C6 120.1(3) . . ?
C10 C5 S1 119.6(3) . . ?
C6 C5 S1 120.3(2) . . ?
C5 C6 C7 119.1(4) . . ?
C8 C7 C6 121.1(4) . . ?
C7 C8 C9 119.2(4) . . ?
C8 C9 C10 121.3(4) . . ?
C5 C10 C9 119.2(4) . . ?

loop_
_geom_bond_atom_site_label_1
_geom_bond_atom_site_label_2
_geom_bond_distance
_geom_bond_site_symmetry_2
_geom_bond_publ_flag
S1 O3 1.511(2) . ?
S1 C4 1.764(3) . ?
S1 C5 1.784(3) . ?
F1 C1 1.321(4) . ?
F2 C1 1.326(4) . ?
F3 C1 1.333(4) . ?
O1 C2 1.381(3) . ?
O2 C2 1.387(3) . ?
C1 C2 1.528(4) . ?
C2 C3 1.509(4) . ?
C3 C4 1.306(4) . ?
C5 C10 1.356(5) . ?
C5 C6 1.372(5) . ?
C6 C7 1.382(5) . ?
C7 C8 1.343(6) . ?
C8 C9 1.356(6) . ?
C9 C10 1.378(6) . ?

loop_
_cod_related_entry_id
_cod_related_entry_database
_cod_related_entry_code
1 ChemSpider 9982267
